data_7131444
loop_
_publ_author_name
'Seal, Nilanjan'
'Neogi, Subhadip'

_publ_section_title
;
 Dangling carboxylic-acid functionality in a fish-bone-shaped 2D framework
 as a hydrogen-bond-donating catalyst in Friedel-Crafts alkylation.
;
_journal_issue 33
_journal_name_full 'Chemical communications (Cambridge, England)'
_journal_page_first 4954
_journal_page_last 4957
_journal_paper_doi 10.1039/d3cc00657c
_journal_volume 59
_journal_year 2023
_chemical_formula_moiety 'C24 H16 Co N4 O5'
_chemical_formula_sum 'C24 H16 Co N4 O5'
_chemical_formula_weight 499.35
_space_group_crystal_system triclinic
_space_group_IT_number 2
_space_group_name_Hall '-P 1'
_space_group_name_H-M_alt 'P -1'
_symmetry_Int_Tables_number 2
_audit_creation_date 2023-02-01
_audit_creation_method
;
Olex2 1.2
(compiled 2018.05.29 svn.r3508 for OlexSys, GUI svn.r5506)
;
_audit_update_record
;
2023-02-07 deposited with the CCDC.	2023-03-20 downloaded from the CCDC.
;
_cell_angle_alpha 70.42(2)
_cell_angle_beta 84.50(2)
_cell_angle_gamma 82.93(2)
_cell_formula_units_Z 2
_cell_length_a 9.081(4)
_cell_length_b 11.007(6)
_cell_length_c 14.835(7)
_cell_measurement_reflns_used 94181
_cell_measurement_temperature 273.15
_cell_measurement_theta_max 30.73
_cell_measurement_theta_min 1.97
_cell_volume 1384.1(12)
_computing_molecular_graphics 'Olex2 (Dolomanov et al., 2009)'
_computing_publication_material 'Olex2 (Dolomanov et al., 2009)'
_computing_structure_refinement 'olex2.refine (Bourhis et al., 2015)'
_diffrn_ambient_temperature 273.15
_diffrn_measured_fraction_theta_full 0.9949
_diffrn_measured_fraction_theta_max 0.9949
_diffrn_measurement_device_type 'Bruker APEX-II CCD'
_diffrn_measurement_method '\f and \w scans'
_diffrn_radiation_type 'Mo K\a'
_diffrn_radiation_wavelength 0.71073
_diffrn_reflns_av_R_equivalents 0.0804
_diffrn_reflns_av_unetI/netI 0.0382
_diffrn_reflns_limit_h_max 13
_diffrn_reflns_limit_h_min -12
_diffrn_reflns_limit_k_max 15
_diffrn_reflns_limit_k_min -15
_diffrn_reflns_limit_l_max 21
_diffrn_reflns_limit_l_min -21
_diffrn_reflns_number 94181
_diffrn_reflns_theta_full 30.7317
_diffrn_reflns_theta_max 30.73
_diffrn_reflns_theta_min 1.97
_exptl_absorpt_coefficient_mu 0.656
_exptl_absorpt_correction_T_max 0.7461
_exptl_absorpt_correction_T_min 0.6875
_exptl_absorpt_correction_type multi-scan
_exptl_absorpt_process_details
;
SADABS-2016/2 (Bruker,2016/2) was used for absorption correction.
wR2(int) was 0.1070 before and 0.0764 after correction.
The Ratio of minimum to maximum transmission is 0.9215.
The \l/2 correction factor is Not present.
;
_exptl_crystal_colour red
_exptl_crystal_density_diffrn 1.1980
_exptl_crystal_description block
_exptl_crystal_F_000 510.9408
_refine_diff_density_max 1.1121
_refine_diff_density_min -0.5310
_refine_diff_density_rms 0.1008
_refine_ls_d_res_high 0.6954
_refine_ls_d_res_low 10.3215
_refine_ls_goodness_of_fit_ref 1.0969
_refine_ls_hydrogen_treatment constr
_refine_ls_matrix_type full
_refine_ls_number_constraints 32
_refine_ls_number_parameters 307
_refine_ls_number_reflns 8570
_refine_ls_number_restraints 0
_refine_ls_restrained_S_all 1.0969
_refine_ls_R_factor_all 0.0605
_refine_ls_R_factor_gt 0.0415
_refine_ls_shift/su_max 0.0002
_refine_ls_shift/su_mean 0.0001
_refine_ls_structure_factor_coef Fsqd
_refine_ls_weighting_details 'w=1/[\s^2^(Fo^2^)+(0.0860P)^2^+0.3909P] where P=(Fo^2^+2Fc^2^)/3'
_refine_ls_weighting_scheme calc
_refine_ls_wR_factor_gt 0.1293
_refine_ls_wR_factor_ref 0.1520
_reflns_Friedel_coverage 0.0
_reflns_limit_h_max 13
_reflns_limit_h_min -12
_reflns_limit_k_max 15
_reflns_limit_k_min -14
_reflns_limit_l_max 21
_reflns_limit_l_min 0
_reflns_number_gt 6644
_reflns_number_total 8570
_reflns_threshold_expression I>=2u(I)
_cod_data_source_file d3cc00657c2.cif
_cod_data_source_block CSMCRI28
_cod_depositor_comments 'Adding full bibliography for 7131443--7131444.cif.'
_cod_database_code 7131444
_olex2_refinement_description
;
1. Fixed Uiso
 At 1.2 times of:
  All C(H) groups
2.a Aromatic/amide H refined with riding coordinates:
 C1(H1), C2(H2), C5(H5), C6(H6), C7(H7), C8(H8), C9(H9), C10(H10), C13(H13),
 C14(H14), C17(H17), C18(H18), C21(H21), C22(H22), C23(H23), C24(H24)
;
_olex2_submission_special_instructions 'No special instructions were received'

loop_
_space_group_symop_id
_space_group_symop_operation_xyz
1 x,y,z
2 -x,-y,-z

loop_
_atom_site_label
_atom_site_type_symbol
_atom_site_fract_x
_atom_site_fract_y
_atom_site_fract_z
_atom_site_U_iso_or_equiv
_atom_site_adp_type
_atom_site_occupancy
_atom_site_refinement_flags_posn
Co1 Co 0.15717(3) 1.01034(2) 0.090412(17) 0.02472(9) Uani 1.000000 .
O1 O -0.22623(15) 0.91601(14) 0.05042(9) 0.0312(3) Uani 1.000000 .
O2 O -0.17424(18) 1.02678(16) 0.75535(11) 0.0381(3) Uani 1.000000 .
O3 O -0.00949(15) 0.89713(14) 0.11392(11) 0.0338(3) Uani 1.000000 .
O4 O -0.31211(18) 0.89235(17) 0.86239(11) 0.0404(4) Uani 1.000000 .
N1 N 0.30375(18) 0.83678(16) 0.09807(12) 0.0291(3) Uani 1.000000 .
N2 N 0.5847(2) 0.49211(18) 0.12847(16) 0.0448(5) Uani 1.000000 .
N3 N 0.6745(2) 0.49450(19) 0.06095(16) 0.0464(5) Uani 1.000000 .
N4 N 0.99490(19) 0.17672(16) 0.08490(13) 0.0324(4) Uani 1.000000 .
O5 O -0.4371(2) 0.7652(2) 0.49010(11) 0.0506(5) Uani 1.000000 .
C1 C 0.4145(2) 0.83247(19) 0.03223(15) 0.0313(4) Uani 1.000000 .
H1 H 0.4280(2) 0.90746(19) -0.01930(15) 0.0376(5) Uiso 1.000000 R
C2 C 0.5096(2) 0.7226(2) 0.03676(16) 0.0349(4) Uani 1.000000 .
H2 H 0.5854(2) 0.7239(2) -0.01031(16) 0.0419(5) Uiso 1.000000 R
C3 C 0.4892(2) 0.6108(2) 0.11315(17) 0.0363(5) Uani 1.000000 .
C4 C 0.7776(2) 0.3814(2) 0.07427(17) 0.0372(5) Uani 1.000000 .
C5 C 0.7797(3) 0.2708(2) 0.15332(18) 0.0442(6) Uani 1.000000 .
H5 H 0.7092(3) 0.2636(2) 0.20416(18) 0.0530(7) Uiso 1.000000 R
C6 C 0.8889(3) 0.1707(2) 0.15537(17) 0.0407(5) Uani 1.000000 .
H6 H 0.8890(3) 0.0956(2) 0.20824(17) 0.0488(6) Uiso 1.000000 R
C7 C 0.9918(3) 0.2847(2) 0.00949(17) 0.0384(5) Uani 1.000000 .
H7 H 1.0650(3) 0.2906(2) -0.03973(17) 0.0460(6) Uiso 1.000000 R
C8 C 0.8849(3) 0.3888(2) 0.00070(17) 0.0408(5) Uani 1.000000 .
H8 H 0.8855(3) 0.4621(2) -0.05364(17) 0.0489(6) Uiso 1.000000 R
C9 C 0.3741(3) 0.6136(2) 0.18107(19) 0.0509(7) Uani 1.000000 .
H9 H 0.3570(3) 0.5397(2) 0.23285(19) 0.0611(8) Uiso 1.000000 R
C10 C 0.2852(3) 0.7281(2) 0.17046(18) 0.0452(6) Uani 1.000000 .
H10 H 0.2083(3) 0.7293(2) 0.21641(18) 0.0543(7) Uiso 1.000000 R
C11 C -0.1469(2) 0.89141(17) 0.12062(13) 0.0258(3) Uani 1.000000 .
C12 C -0.2228(2) 0.85065(19) 0.21899(13) 0.0289(4) Uani 1.000000 .
C13 C -0.1384(2) 0.8187(2) 0.29875(15) 0.0380(5) Uani 1.000000 .
H13 H -0.0354(2) 0.8170(2) 0.29090(15) 0.0456(6) Uiso 1.000000 R
C14 C -0.2078(3) 0.7893(3) 0.38977(16) 0.0452(5) Uani 1.000000 .
H14 H -0.1516(3) 0.7673(3) 0.44319(16) 0.0543(7) Uiso 1.000000 R
C15 C -0.3616(3) 0.7930(2) 0.40067(15) 0.0377(5) Uani 1.000000 .
C16 C -0.3916(3) 0.8131(2) 0.55714(15) 0.0377(5) Uani 1.000000 .
C17 C -0.3213(3) 0.9258(2) 0.53237(15) 0.0461(6) Uani 1.000000 .
H17 H -0.3019(3) 0.9732(2) 0.46831(15) 0.0553(7) Uiso 1.000000 R
C18 C -0.2806(3) 0.9667(2) 0.60405(16) 0.0415(5) Uani 1.000000 .
H18 H -0.2308(3) 1.0407(2) 0.58797(16) 0.0498(6) Uiso 1.000000 R
C19 C -0.3131(2) 0.8983(2) 0.70018(14) 0.0334(4) Uani 1.000000 .
C20 C -0.2644(2) 0.9424(2) 0.77675(14) 0.0324(4) Uani 1.000000 .
C21 C -0.3888(3) 0.7889(2) 0.72351(15) 0.0384(5) Uani 1.000000 .
H21 H -0.4136(3) 0.7442(2) 0.78738(15) 0.0461(6) Uiso 1.000000 R
C22 C -0.4277(3) 0.7459(2) 0.65208(16) 0.0401(5) Uani 1.000000 .
H22 H -0.4778(3) 0.6721(2) 0.66796(16) 0.0481(6) Uiso 1.000000 R
C23 C -0.4463(2) 0.8191(2) 0.32298(15) 0.0380(5) Uani 1.000000 .
H23 H -0.5488(2) 0.8171(2) 0.33132(15) 0.0456(6) Uiso 1.000000 R
C24 C -0.3758(2) 0.8487(2) 0.23179(15) 0.0349(4) Uani 1.000000 .
H24 H -0.4321(2) 0.8675(2) 0.17876(15) 0.0419(5) Uiso 1.000000 R

loop_
_atom_site_aniso_label
_atom_site_aniso_U_11
_atom_site_aniso_U_22
_atom_site_aniso_U_33
_atom_site_aniso_U_12
_atom_site_aniso_U_13
_atom_site_aniso_U_23
Co1 0.02459(13) 0.02651(14) 0.02240(14) 0.00362(9) -0.00122(9) -0.00929(10)
O1 0.0291(6) 0.0395(7) 0.0215(6) 0.0040(6) -0.0006(5) -0.0081(5)
O2 0.0432(8) 0.0424(8) 0.0318(8) -0.0105(7) -0.0015(6) -0.0143(6)
O3 0.0262(6) 0.0388(8) 0.0367(8) -0.0037(6) 0.0019(5) -0.0134(6)
O4 0.0455(9) 0.0544(10) 0.0244(7) -0.0121(7) 0.0007(6) -0.0154(7)
N1 0.0270(7) 0.0281(7) 0.0304(8) 0.0048(6) -0.0002(6) -0.0100(6)
N2 0.0392(10) 0.0303(9) 0.0542(12) 0.0101(7) 0.0081(9) -0.0074(8)
N3 0.0461(11) 0.0331(9) 0.0500(12) 0.0147(8) 0.0057(9) -0.0090(9)
N4 0.0318(8) 0.0287(8) 0.0366(9) 0.0068(6) -0.0014(7) -0.0141(7)
O5 0.0593(11) 0.0753(12) 0.0266(8) -0.0315(9) 0.0108(7) -0.0243(8)
C1 0.0309(9) 0.0255(8) 0.0335(10) 0.0032(7) 0.0033(7) -0.0078(7)
C2 0.0324(10) 0.0310(9) 0.0373(11) 0.0055(8) 0.0048(8) -0.0107(8)
C3 0.0315(10) 0.0277(9) 0.0451(12) 0.0074(7) 0.0018(8) -0.0106(8)
C4 0.0356(10) 0.0284(9) 0.0450(12) 0.0088(8) -0.0004(9) -0.0134(9)
C5 0.0410(12) 0.0365(11) 0.0466(13) 0.0090(9) 0.0119(10) -0.0107(10)
C6 0.0412(11) 0.0302(10) 0.0420(12) 0.0100(8) 0.0052(9) -0.0073(9)
C7 0.0423(11) 0.0308(10) 0.0401(11) 0.0056(8) 0.0049(9) -0.0142(9)
C8 0.0472(12) 0.0289(10) 0.0401(12) 0.0093(9) 0.0030(9) -0.0091(9)
C9 0.0480(13) 0.0319(11) 0.0519(14) 0.0111(10) 0.0167(11) 0.0033(10)
C10 0.0414(12) 0.0352(11) 0.0439(13) 0.0116(9) 0.0147(10) -0.0030(9)
C11 0.0277(8) 0.0240(8) 0.0256(8) 0.0022(6) 0.0004(7) -0.0100(7)
C12 0.0291(9) 0.0331(9) 0.0251(9) 0.0002(7) -0.0005(7) -0.0117(7)
C13 0.0309(10) 0.0537(13) 0.0294(10) -0.0027(9) -0.0038(8) -0.0137(9)
C14 0.0430(12) 0.0655(16) 0.0282(10) -0.0066(11) -0.0080(9) -0.0146(10)
C15 0.0448(12) 0.0479(12) 0.0239(9) -0.0108(10) 0.0029(8) -0.0155(9)
C16 0.0428(11) 0.0479(12) 0.0253(9) -0.0098(9) 0.0020(8) -0.0152(9)
C17 0.0684(16) 0.0504(13) 0.0196(9) -0.0204(12) 0.0041(9) -0.0083(9)
C18 0.0559(14) 0.0419(11) 0.0288(10) -0.0162(10) 0.0046(9) -0.0124(9)
C19 0.0366(10) 0.0399(10) 0.0246(9) -0.0049(8) 0.0006(7) -0.0118(8)
C20 0.0318(9) 0.0380(10) 0.0280(9) 0.0012(8) -0.0019(7) -0.0131(8)
C21 0.0472(12) 0.0453(12) 0.0223(9) -0.0125(10) 0.0023(8) -0.0090(8)
C22 0.0492(12) 0.0444(12) 0.0285(10) -0.0160(10) 0.0026(9) -0.0116(9)
C23 0.0320(10) 0.0549(13) 0.0308(10) -0.0078(9) 0.0019(8) -0.0187(10)
C24 0.0302(9) 0.0508(12) 0.0265(9) -0.0037(8) -0.0027(7) -0.0162(9)

loop_
_atom_type_symbol
_atom_type_scat_dispersion_real
_atom_type_scat_dispersion_imag
_atom_type_scat_Cromer_Mann_a1
_atom_type_scat_Cromer_Mann_a2
_atom_type_scat_Cromer_Mann_a3
_atom_type_scat_Cromer_Mann_a4
_atom_type_scat_Cromer_Mann_b1
_atom_type_scat_Cromer_Mann_b2
_atom_type_scat_Cromer_Mann_b3
_atom_type_scat_Cromer_Mann_b4
_atom_type_scat_Cromer_Mann_c
_atom_type_scat_source
_atom_type_scat_dispersion_source
H 0.00000 0.00000 0.49300 0.32291 0.14019 0.04081 10.51090 26.12570 3.14236 57.79970 0.0030380000826 'International Tables Volume C Table 6.1.1.4 (pp. 500-502)' 'Henke, Gullikson and Davis, At. Data and Nucl. Data Tables, 1993, 54, 2'
C 0.00347 0.00161 2.31000 1.02000 1.58860 0.86500 20.84390 10.20750 0.56870 51.65120 0.215599998832 'International Tables Volume C Table 6.1.1.4 (pp. 500-502)' 'Henke, Gullikson and Davis, At. Data and Nucl. Data Tables, 1993, 54, 2'
Co 0.35655 0.96576 12.28410 7.34090 4.00340 2.34880 4.27910 0.27840 13.53590 71.16920 1.01180005074 'International Tables Volume C Table 6.1.1.4 (pp. 500-502)' 'Henke, Gullikson and Davis, At. Data and Nucl. Data Tables, 1993, 54, 2'
O 0.01158 0.00611 3.04850 2.28680 1.54630 0.86700 13.27710 5.70110 0.32390 32.90890 0.250800013542 'International Tables Volume C Table 6.1.1.4 (pp. 500-502)' 'Henke, Gullikson and Davis, At. Data and Nucl. Data Tables, 1993, 54, 2'
N 0.00653 0.00323 12.21260 3.13220 2.01250 1.16630 0.00570 9.89330 28.99750 0.58260 -11.5290002823 'International Tables Volume C Table 6.1.1.4 (pp. 500-502)' 'Henke, Gullikson and Davis, At. Data and Nucl. Data Tables, 1993, 54, 2'

loop_
_geom_angle_atom_site_label_1
_geom_angle_atom_site_label_2
_geom_angle_atom_site_label_3
_geom_angle
_geom_angle_site_symmetry_1
_geom_angle_site_symmetry_3
_geom_angle_publ_flag
O2 Co1 O1 153.46(6) 2_576 2_575 ?
O3 Co1 O1 113.67(6) . 2_575 ?
O3 Co1 O2 92.65(6) . 2_576 ?
O4 Co1 O1 93.75(6) 2_576 2_575 ?
O4 Co1 O2 60.09(6) 2_576 2_576 ?
O4 Co1 O3 152.55(6) 2_576 . ?
N1 Co1 O1 88.15(6) . 2_575 ?
N1 Co1 O2 90.52(6) . 2_576 ?
N1 Co1 O3 85.86(6) . . ?
N1 Co1 O4 96.76(7) . 2_576 ?
N4 Co1 O1 93.71(6) 1_465 2_575 ?
N4 Co1 O2 89.57(6) 1_465 2_576 ?
N4 Co1 O3 89.79(6) 1_465 . ?
N4 Co1 O4 87.05(7) 1_465 2_576 ?
N4 Co1 N1 175.65(6) 1_465 . ?
C20 Co1 O1 123.95(7) 2_576 2_575 ?
C20 Co1 O2 30.03(6) 2_576 2_576 ?
C20 Co1 O3 122.38(7) 2_576 . ?
C20 Co1 O4 30.20(6) 2_576 2_576 ?
C20 Co1 N1 96.32(6) 2_576 . ?
C20 Co1 N4 85.92(7) 2_576 1_465 ?
C11 O1 Co1 125.83(13) . 2_575 ?
C20 O2 Co1 88.51(12) . 2_576 ?
C11 O3 Co1 146.73(13) . . ?
C20 O4 Co1 90.15(13) . 2_576 ?
C1 N1 Co1 123.04(13) . . ?
C10 N1 Co1 119.76(13) . . ?
C10 N1 C1 117.20(17) . . ?
C3 N2 N3 113.11(19) . . ?
C4 N3 N2 115.5(2) . . ?
C6 N4 Co1 120.96(14) . 1_645 ?
C7 N4 Co1 121.59(14) . 1_645 ?
C7 N4 C6 117.34(17) . . ?
C16 O5 C15 119.06(18) . . ?
H1 C1 N1 118.20(11) . . ?
C2 C1 N1 123.59(19) . . ?
C2 C1 H1 118.20(12) . . ?
H2 C2 C1 120.86(12) . . ?
C3 C2 C1 118.28(18) . . ?
C3 C2 H2 120.86(11) . . ?
C2 C3 N2 123.66(19) . . ?
C9 C3 N2 117.62(19) . . ?
C9 C3 C2 118.68(18) . . ?
C5 C4 N3 125.9(2) . . ?
C8 C4 N3 115.0(2) . . ?
C8 C4 C5 119.00(18) . . ?
H5 C5 C4 120.74(12) . . ?
C6 C5 C4 118.5(2) . . ?
C6 C5 H5 120.74(14) . . ?
C5 C6 N4 123.3(2) . . ?
H6 C6 N4 118.36(11) . . ?
H6 C6 C5 118.36(14) . . ?
H7 C7 N4 118.38(11) . . ?
C8 C7 N4 123.2(2) . . ?
C8 C7 H7 118.38(13) . . ?
C7 C8 C4 118.6(2) . . ?
H8 C8 C4 120.70(12) . . ?
H8 C8 C7 120.70(13) . . ?
H9 C9 C3 120.62(12) . . ?
C10 C9 C3 118.8(2) . . ?
C10 C9 H9 120.62(14) . . ?
C9 C10 N1 123.5(2) . . ?
H10 C10 N1 118.26(11) . . ?
H10 C10 C9 118.26(14) . . ?
O3 C11 O1 124.51(17) . . ?
C12 C11 O1 117.46(16) . . ?
C12 C11 O3 118.03(17) . . ?
C13 C12 C11 119.31(17) . . ?
C24 C12 C11 121.21(17) . . ?
C24 C12 C13 119.44(18) . . ?
H13 C13 C12 119.98(12) . . ?
C14 C13 C12 120.0(2) . . ?
C14 C13 H13 119.98(13) . . ?
H14 C14 C13 120.23(13) . . ?
C15 C14 C13 119.5(2) . . ?
C15 C14 H14 120.23(13) . . ?
C14 C15 O5 122.0(2) . . ?
C23 C15 O5 116.8(2) . . ?
C23 C15 C14 121.1(2) . . ?
C17 C16 O5 123.12(19) . . ?
C22 C16 O5 116.1(2) . . ?
C22 C16 C17 120.7(2) . . ?
H17 C17 C16 120.41(12) . . ?
C18 C17 C16 119.2(2) . . ?
C18 C17 H17 120.41(14) . . ?
H18 C18 C17 119.61(14) . . ?
C19 C18 C17 120.8(2) . . ?
C19 C18 H18 119.61(13) . . ?
C20 C19 C18 119.9(2) . . ?
C21 C19 C18 119.2(2) . . ?
C21 C19 C20 120.84(18) . . ?
O2 C20 Co1 61.46(11) . 2_576 ?
O4 C20 Co1 59.65(11) . 2_576 ?
O4 C20 O2 120.69(19) . . ?
C19 C20 Co1 172.19(15) . 2_576 ?
C19 C20 O2 119.66(18) . . ?
C19 C20 O4 119.63(19) . . ?
H21 C21 C19 119.85(12) . . ?
C22 C21 C19 120.31(19) . . ?
C22 C21 H21 119.85(13) . . ?
C21 C22 C16 119.7(2) . . ?
H22 C22 C16 120.13(14) . . ?
H22 C22 C21 120.13(13) . . ?
H23 C23 C15 120.55(13) . . ?
C24 C23 C15 118.9(2) . . ?
C24 C23 H23 120.55(13) . . ?
C23 C24 C12 120.83(19) . . ?
H24 C24 C12 119.59(11) . . ?
H24 C24 C23 119.59(13) . . ?

loop_
_geom_bond_atom_site_label_1
_geom_bond_atom_site_label_2
_geom_bond_distance
_geom_bond_site_symmetry_2
_geom_bond_publ_flag
Co1 O1 2.0382(16) 2_575 ?
Co1 O2 2.2028(19) 2_576 ?
Co1 O3 2.0092(17) . ?
Co1 O4 2.1631(18) 2_576 ?
Co1 N1 2.1661(18) . ?
Co1 N4 2.1887(18) 1_465 ?
Co1 C20 2.507(2) 2_576 ?
O1 C11 1.259(2) . ?
O2 C20 1.255(3) . ?
O3 C11 1.250(2) . ?
O4 C20 1.261(3) . ?
N1 C1 1.341(2) . ?
N1 C10 1.329(3) . ?
N2 N3 1.225(3) . ?
N2 C3 1.439(3) . ?
N3 C4 1.432(3) . ?
N4 C6 1.342(3) . ?
N4 C7 1.331(3) . ?
O5 C15 1.389(3) . ?
O5 C16 1.386(3) . ?
C1 H1 0.9300 . ?
C1 C2 1.383(3) . ?
C2 H2 0.9300 . ?
C2 C3 1.384(3) . ?
C3 C9 1.386(3) . ?
C4 C5 1.378(3) . ?
C4 C8 1.380(3) . ?
C5 H5 0.9300 . ?
C5 C6 1.383(3) . ?
C6 H6 0.9300 . ?
C7 H7 0.9300 . ?
C7 C8 1.387(3) . ?
C8 H8 0.9300 . ?
C9 H9 0.9300 . ?
C9 C10 1.380(3) . ?
C10 H10 0.9300 . ?
C11 C12 1.500(3) . ?
C12 C13 1.393(3) . ?
C12 C24 1.386(3) . ?
C13 H13 0.9300 . ?
C13 C14 1.385(3) . ?
C14 H14 0.9300 . ?
C14 C15 1.388(3) . ?
C15 C23 1.377(3) . ?
C16 C17 1.387(3) . ?
C16 C22 1.382(3) . ?
C17 H17 0.9300 . ?
C17 C18 1.381(3) . ?
C18 H18 0.9300 . ?
C18 C19 1.394(3) . ?
C19 C20 1.496(3) . ?
C19 C21 1.386(3) . ?
C21 H21 0.9300 . ?
C21 C22 1.386(3) . ?
C22 H22 0.9300 . ?
C23 H23 0.9300 . ?
C23 C24 1.391(3) . ?
C24 H24 0.9300 . ?

loop_
_smtbx_masks_void_nr
_smtbx_masks_void_average_x
_smtbx_masks_void_average_y
_smtbx_masks_void_average_z
_smtbx_masks_void_volume
_smtbx_masks_void_count_electrons
_smtbx_masks_void_content
1 -0.456 -0.363 0.500 441.7 137.7 ?
